data_8103944
loop_
_publ_author_name
'Bensch, W.'
'Duerichen, P.'
'Weidlich, C.'

_publ_section_title
;
 Crystal structure of dipotassium copper niobium tetrasulfide, K2 Cu Nb S4
;
_journal_name_full 'Zeitschrift fuer Kristallographie (149,1979-)'
_journal_page_first 931
_journal_page_last 931
_journal_volume 211
_journal_year 1996
_chemical_formula_sum 'Cu K2 Nb S4'
_chemical_name_systematic 'K2 Cu (Nb S4)'
_space_group_IT_number 70
_symmetry_space_group_name_Hall '-F 2uv 2vw'
_symmetry_space_group_name_H-M 'F d d d :2'
_cell_angle_alpha 90
_cell_angle_beta 90
_cell_angle_gamma 90
_cell_formula_units_Z 8
_cell_length_a 5.585
_cell_length_b 13.132
_cell_length_c 23.126
_cell_volume 1696.112
_citation_journal_id_ASTM ZEKRDZ
_cod_data_source_file Bensch_ZEKRDZ_1996_1930.cif
_cod_data_source_block Cu1K2Nb1S4
_cod_original_formula_sum 'Cu1 K2 Nb1 S4'
_cod_database_code 8103944

loop_
_symmetry_equiv_pos_as_xyz
x,y,z
-x+1/4,-y+1/4,z
x,-y+1/4,-z+1/4
-x+1/4,y,-z+1/4
-x,-y,-z
x-1/4,y-1/4,-z
-x,y-1/4,z-1/4
x-1/4,-y,z-1/4
x,y+1/2,z+1/2
-x+1/4,-y+3/4,z+1/2
x,-y+3/4,-z+3/4
-x+1/4,y+1/2,-z+3/4
-x,-y+1/2,-z+1/2
x-1/4,y+1/4,-z+1/2
-x,y+1/4,z+1/4
x-1/4,-y+1/2,z+1/4
x+1/2,y,z+1/2
-x+3/4,-y+1/4,z+1/2
x+1/2,-y+1/4,-z+3/4
-x+3/4,y,-z+3/4
-x+1/2,-y,-z+1/2
x+1/4,y-1/4,-z+1/2
-x+1/2,y-1/4,z+1/4
x+1/4,-y,z+1/4
x+1/2,y+1/2,z
-x+3/4,-y+3/4,z
x+1/2,-y+3/4,-z+1/4
-x+3/4,y+1/2,-z+1/4
-x+1/2,-y+1/2,-z
x+1/4,y+1/4,-z
-x+1/2,y+1/4,z-1/4
x+1/4,-y+1/2,z-1/4

loop_
_atom_site_label
_atom_site_type_symbol
_atom_site_fract_x
_atom_site_fract_y
_atom_site_fract_z
_atom_site_occupancy
_atom_site_U_iso_or_equiv
Cu1 Cu+2 0.625 0.125 0.125 1 0.0
S1 S-2 -0.1139 0.02403 0.18103 1 0.0
K1 K+1 0.125 0.125 0.30346 1 0.0
Nb1 Nb+4 0.125 0.125 0.125 1 0.0
